data_7025486
loop_
_publ_author_name
'Hu, Minggang'
'Wang, Mei'
'Zhu, Hongjun'
'Zhang, Lu'
'Zhang, Hui'
'Sun, Licheng'

_publ_section_title
;
 Preparation and structures of enantiomeric dinuclear zirconium and
 hafnium complexes containing two homochiral N atoms, and their catalytic
 property for polymerization of rac-lactide.
;
_journal_issue 18
_journal_name_full 'Dalton transactions (Cambridge, England : 2003)'
_journal_page_first 4440
_journal_page_last 4446
_journal_paper_doi 10.1039/c001148g
_journal_volume 39
_journal_year 2010
_chemical_formula_sum 'C63 H83 Cl3 N4 O8 Zr2'
_chemical_formula_weight 1313.12
_chemical_name_systematic
;
?
;
_space_group_IT_number 19
_symmetry_cell_setting orthorhombic
_symmetry_space_group_name_Hall 'P 2ac 2ab'
_symmetry_space_group_name_H-M 'P 21 21 21'
_atom_sites_solution_hydrogens geom
_atom_sites_solution_primary direct
_atom_sites_solution_secondary difmap
_audit_creation_method SHELXL-97
_cell_angle_alpha 90.00
_cell_angle_beta 90.00
_cell_angle_gamma 90.00
_cell_formula_units_Z 4
_cell_length_a 14.6194(6)
_cell_length_b 15.8232(6)
_cell_length_c 27.5609(11)
_cell_measurement_temperature 298(2)
_cell_volume 6375.5(4)
_computing_structure_refinement 'SHELXL-97 (Sheldrick, 1997)'
_computing_structure_solution 'SHELXS-97 (Sheldrick, 1990)'
_diffrn_ambient_temperature 298(2)
_diffrn_measured_fraction_theta_full 0.999
_diffrn_measured_fraction_theta_max 0.999
_diffrn_radiation_monochromator graphite
_diffrn_radiation_source 'fine-focus sealed tube'
_diffrn_radiation_type MoK\a
_diffrn_radiation_wavelength 0.71073
_diffrn_reflns_av_R_equivalents 0.0461
_diffrn_reflns_av_sigmaI/netI 0.0570
_diffrn_reflns_limit_h_max 17
_diffrn_reflns_limit_h_min -18
_diffrn_reflns_limit_k_max 19
_diffrn_reflns_limit_k_min -19
_diffrn_reflns_limit_l_max 34
_diffrn_reflns_limit_l_min -22
_diffrn_reflns_number 36319
_diffrn_reflns_theta_full 26.04
_diffrn_reflns_theta_max 26.04
_diffrn_reflns_theta_min 1.48
_exptl_absorpt_coefficient_mu 0.507
_exptl_absorpt_correction_T_max 0.763
_exptl_absorpt_correction_T_min 0.621
_exptl_absorpt_correction_type empirical
_exptl_crystal_density_diffrn 1.368
_exptl_crystal_density_method 'not measured'
_exptl_crystal_F_000 2736
_exptl_crystal_size_max 0.34
_exptl_crystal_size_mid 0.32
_exptl_crystal_size_min 0.19
_refine_diff_density_max 0.628
_refine_diff_density_min -0.372
_refine_diff_density_rms 0.062
_refine_ls_abs_structure_details 'Flack H D (1983), Acta Cryst. A39, 876-881'
_refine_ls_abs_structure_Flack -0.08(2)
_refine_ls_extinction_method none
_refine_ls_goodness_of_fit_ref 0.948
_refine_ls_hydrogen_treatment constr
_refine_ls_matrix_type full
_refine_ls_number_parameters 721
_refine_ls_number_reflns 12553
_refine_ls_number_restraints 0
_refine_ls_restrained_S_all 0.948
_refine_ls_R_factor_all 0.0399
_refine_ls_R_factor_gt 0.0347
_refine_ls_shift/su_max 0.001
_refine_ls_shift/su_mean 0.000
_refine_ls_structure_factor_coef Fsqd
_refine_ls_weighting_details 'calc w=1/[\s^2^(Fo^2^)+(0.0336P)^2^+0.0000P] where P=(Fo^2^+2Fc^2^)/3'
_refine_ls_weighting_scheme calc
_refine_ls_wR_factor_gt 0.0713
_refine_ls_wR_factor_ref 0.0732
_reflns_number_gt 11236
_reflns_number_total 12553
_reflns_threshold_expression >2sigma(I)
_cod_data_source_file c001148g.txt
_cod_data_source_block N(S)N(S)-2
_cod_depositor_comments
;
The following automatic conversions were performed:

'_symmetry_cell_setting' value 'Orthorhombic' changed to
'orthorhombic' according to
/home/saulius/struct/CIF-dictionaries/cif_core.dic dictionary named
'cif_core.dic' version 2.4.2 from 2011-04-26.

Automatic conversion script
Id: cif_fix_values 1891 2012-01-12 08:04:46Z andrius 
;
_cod_original_sg_symbol_H-M P2(1)2(1)2(1)
_cod_database_code 7025486

loop_
_symmetry_equiv_pos_as_xyz
'x, y, z'
'-x+1/2, -y, z+1/2'
'-x, y+1/2, -z+1/2'
'x+1/2, -y+1/2, -z'

loop_
_atom_site_label
_atom_site_type_symbol
_atom_site_fract_x
_atom_site_fract_y
_atom_site_fract_z
_atom_site_U_iso_or_equiv
_atom_site_adp_type
_atom_site_occupancy
_atom_site_symmetry_multiplicity
_atom_site_calc_flag
_atom_site_refinement_flags
Zr2 Zr 0.038609(18) 0.643034(16) 0.434826(10) 0.01868(7) Uani 1 1 d .
Zr1 Zr 0.048331(18) 0.439109(17) 0.494427(10) 0.02063(7) Uani 1 1 d .
Cl3 Cl 0.02710(5) 0.73655(5) 0.50815(3) 0.03262(19) Uani 1 1 d .
Cl2 Cl -0.11120(5) 0.40025(5) 0.52035(3) 0.0351(2) Uani 1 1 d .
Cl1 Cl 0.03624(6) 0.33383(5) 0.42936(3) 0.03432(19) Uani 1 1 d .
O3 O 0.17187(13) 0.67710(12) 0.43175(9) 0.0275(5) Uani 1 1 d .
O4 O 0.00299(13) 0.60167(12) 0.36888(8) 0.0218(5) Uani 1 1 d .
O5 O -0.02833(13) 0.55285(12) 0.48005(7) 0.0254(5) Uani 1 1 d .
H5B H -0.0865 0.5619 0.4927 0.030 Uiso 1 1 calc R
O1 O 0.11006(13) 0.51997(12) 0.43989(8) 0.0235(5) Uani 1 1 d .
O2 O 0.09044(12) 0.49093(12) 0.55660(7) 0.0228(5) Uani 1 1 d .
O8 O 0.0002(2) 1.0230(2) 0.46334(17) 0.1088(15) Uani 1 1 d .
O7 O 0.3863(3) 0.6668(2) 0.28201(16) 0.1064(14) Uani 1 1 d .
O6 O 0.0699(2) 0.0022(2) 0.63722(15) 0.0917(12) Uani 1 1 d .
N3 N 0.04856(16) 0.77621(14) 0.38995(9) 0.0230(5) Uani 1 1 d .
N4 N -0.10867(16) 0.70526(15) 0.42699(10) 0.0216(6) Uani 1 1 d .
N1 N 0.21209(16) 0.41034(15) 0.48664(10) 0.0226(6) Uani 1 1 d .
N2 N 0.08956(17) 0.31445(15) 0.54022(10) 0.0251(6) Uani 1 1 d .
C28 C 0.20002(19) 0.7564(2) 0.42297(12) 0.0270(8) Uani 1 1 d .
C29 C 0.2881(2) 0.7850(2) 0.43407(14) 0.0350(8) Uani 1 1 d .
H29A H 0.3301 0.7489 0.4487 0.042 Uiso 1 1 calc R
C30 C 0.3122(2) 0.8674(2) 0.42311(13) 0.0386(9) Uani 1 1 d .
H30A H 0.3710 0.8861 0.4303 0.046 Uiso 1 1 calc R
C31 C 0.2515(2) 0.9218(2) 0.40189(14) 0.0399(9) Uani 1 1 d .
H31A H 0.2692 0.9770 0.3949 0.048 Uiso 1 1 calc R
C32 C 0.1634(2) 0.8950(2) 0.39070(13) 0.0328(8) Uani 1 1 d .
H32A H 0.1221 0.9316 0.3759 0.039 Uiso 1 1 calc R
C33 C 0.1383(2) 0.8128(2) 0.40200(13) 0.0259(8) Uani 1 1 d .
C34 C -0.02774(19) 0.83363(18) 0.40386(12) 0.0266(7) Uani 1 1 d .
H34A H -0.0367 0.8752 0.3784 0.032 Uiso 1 1 calc R
H34B H -0.0115 0.8635 0.4333 0.032 Uiso 1 1 calc R
C35 C -0.1154(2) 0.78628(19) 0.41189(12) 0.0233(7) Uani 1 1 d .
C36 C -0.1988(2) 0.8271(2) 0.40776(14) 0.0321(8) Uani 1 1 d .
H36A H -0.2017 0.8823 0.3962 0.039 Uiso 1 1 calc R
C37 C -0.2768(2) 0.7854(2) 0.42081(14) 0.0400(10) Uani 1 1 d .
H37A H -0.3331 0.8125 0.4197 0.048 Uiso 1 1 calc R
C38 C -0.2705(2) 0.7029(2) 0.43554(15) 0.0362(9) Uani 1 1 d .
H38A H -0.3228 0.6730 0.4441 0.043 Uiso 1 1 calc R
C39 C -0.18650(19) 0.66507(19) 0.43744(13) 0.0269(7) Uani 1 1 d .
H39A H -0.1834 0.6085 0.4465 0.032 Uiso 1 1 calc R
C40 C 0.0480(2) 0.75943(18) 0.33688(11) 0.0251(7) Uani 1 1 d .
H40A H 0.1022 0.7267 0.3291 0.030 Uiso 1 1 calc R
H40B H 0.0536 0.8132 0.3203 0.030 Uiso 1 1 calc R
C41 C -0.0336(2) 0.71378(17) 0.31616(11) 0.0211(6) Uani 1 1 d .
C46 C -0.0487(2) 0.62973(17) 0.33180(10) 0.0204(6) Uani 1 1 d .
C45 C -0.1136(2) 0.57956(17) 0.30785(11) 0.0214(7) Uani 1 1 d .
C44 C -0.1652(2) 0.61763(18) 0.27126(12) 0.0240(7) Uani 1 1 d .
H44A H -0.2092 0.5851 0.2555 0.029 Uiso 1 1 calc R
C43 C -0.1547(2) 0.70146(19) 0.25697(12) 0.0252(7) Uani 1 1 d .
C42 C -0.0862(2) 0.74789(19) 0.28012(12) 0.0261(7) Uani 1 1 d .
H42A H -0.0760 0.8036 0.2708 0.031 Uiso 1 1 calc R
C47 C -0.1244(2) 0.48460(18) 0.31998(12) 0.0269(7) Uani 1 1 d .
C48 C -0.1950(2) 0.4419(2) 0.28693(14) 0.0427(10) Uani 1 1 d .
H48A H -0.2000 0.3832 0.2954 0.064 Uiso 1 1 calc R
H48B H -0.1758 0.4469 0.2537 0.064 Uiso 1 1 calc R
H48C H -0.2533 0.4688 0.2910 0.064 Uiso 1 1 calc R
C49 C -0.1551(2) 0.4719(2) 0.37208(13) 0.0339(8) Uani 1 1 d .
H49A H -0.1612 0.4126 0.3786 0.051 Uiso 1 1 calc R
H49B H -0.2130 0.4993 0.3770 0.051 Uiso 1 1 calc R
H49C H -0.1106 0.4958 0.3937 0.051 Uiso 1 1 calc R
C50 C -0.0331(2) 0.43971(18) 0.31177(13) 0.0348(8) Uani 1 1 d .
H50A H -0.0396 0.3808 0.3193 0.052 Uiso 1 1 calc R
H50B H 0.0127 0.4642 0.3324 0.052 Uiso 1 1 calc R
H50C H -0.0151 0.4460 0.2785 0.052 Uiso 1 1 calc R
C51 C -0.2150(2) 0.7425(2) 0.21812(14) 0.0344(9) Uani 1 1 d .
C52 C -0.2786(3) 0.6805(3) 0.19313(19) 0.0798(17) Uani 1 1 d .
H52A H -0.2432 0.6379 0.1770 0.120 Uiso 1 1 calc R
H52B H -0.3154 0.7100 0.1698 0.120 Uiso 1 1 calc R
H52C H -0.3176 0.6544 0.2168 0.120 Uiso 1 1 calc R
C53 C -0.1592(3) 0.7866(3) 0.18068(15) 0.0569(12) Uani 1 1 d .
H53A H -0.1204 0.7465 0.1646 0.085 Uiso 1 1 calc R
H53B H -0.1223 0.8292 0.1959 0.085 Uiso 1 1 calc R
H53C H -0.1991 0.8126 0.1573 0.085 Uiso 1 1 calc R
C54 C -0.2767(3) 0.8090(3) 0.24321(17) 0.0679(14) Uani 1 1 d .
H54A H -0.3152 0.8355 0.2194 0.102 Uiso 1 1 calc R
H54B H -0.2392 0.8509 0.2586 0.102 Uiso 1 1 calc R
H54C H -0.3141 0.7816 0.2672 0.102 Uiso 1 1 calc R
C1 C 0.18599(19) 0.49304(19) 0.41486(11) 0.0217(7) Uani 1 1 d .
C2 C 0.2087(2) 0.5221(2) 0.36932(12) 0.0275(7) Uani 1 1 d .
H2A H 0.1714 0.5611 0.3537 0.033 Uiso 1 1 calc R
C3 C 0.2878(2) 0.4929(2) 0.34691(12) 0.0279(7) Uani 1 1 d .
H3A H 0.3036 0.5125 0.3162 0.033 Uiso 1 1 calc R
C4 C 0.3425(2) 0.4352(2) 0.37012(12) 0.0318(8) Uani 1 1 d .
H4A H 0.3955 0.4160 0.3550 0.038 Uiso 1 1 calc R
C5 C 0.3198(2) 0.4054(2) 0.41567(12) 0.0276(8) Uani 1 1 d .
H5A H 0.3574 0.3665 0.4313 0.033 Uiso 1 1 calc R
C6 C 0.24088(19) 0.43387(18) 0.43782(12) 0.0225(6) Uani 1 1 d .
C7 C 0.2345(2) 0.32071(18) 0.49702(12) 0.0282(7) Uani 1 1 d .
H7A H 0.2981 0.3167 0.5068 0.034 Uiso 1 1 calc R
H7B H 0.2268 0.2877 0.4676 0.034 Uiso 1 1 calc R
C8 C 0.1758(2) 0.28450(19) 0.53592(12) 0.0264(7) Uani 1 1 d .
C9 C 0.2080(2) 0.2174(2) 0.56423(14) 0.0346(8) Uani 1 1 d .
H9A H 0.2683 0.1992 0.5613 0.042 Uiso 1 1 calc R
C10 C 0.1500(2) 0.1786(2) 0.59625(14) 0.0406(9) Uani 1 1 d .
H10A H 0.1699 0.1338 0.6153 0.049 Uiso 1 1 calc R
C11 C 0.0614(2) 0.2076(2) 0.59951(14) 0.0401(9) Uani 1 1 d .
H11A H 0.0200 0.1814 0.6203 0.048 Uiso 1 1 calc R
C12 C 0.0344(2) 0.27541(19) 0.57174(13) 0.0328(8) Uani 1 1 d .
H12A H -0.0253 0.2951 0.5751 0.039 Uiso 1 1 calc R
C13 C 0.2636(2) 0.4685(2) 0.52060(12) 0.0258(7) Uani 1 1 d .
H13A H 0.3287 0.4604 0.5154 0.031 Uiso 1 1 calc R
H13B H 0.2493 0.5265 0.5120 0.031 Uiso 1 1 calc R
C14 C 0.24404(19) 0.45660(17) 0.57340(12) 0.0219(7) Uani 1 1 d .
C19 C 0.1559(2) 0.47664(18) 0.59121(12) 0.0230(7) Uani 1 1 d .
C18 C 0.1394(2) 0.48042(18) 0.64088(12) 0.0227(7) Uani 1 1 d .
C17 C 0.2122(2) 0.45748(19) 0.67158(12) 0.0261(7) Uani 1 1 d .
H17A H 0.2022 0.4588 0.7049 0.031 Uiso 1 1 calc R
C16 C 0.2978(2) 0.43306(19) 0.65516(12) 0.0241(7) Uani 1 1 d .
C15 C 0.3131(2) 0.43477(19) 0.60572(12) 0.0246(7) Uani 1 1 d .
H15A H 0.3708 0.4211 0.5938 0.030 Uiso 1 1 calc R
C24 C 0.0481(2) 0.51224(19) 0.66192(11) 0.0282(7) Uani 1 1 d .
C25 C 0.0301(2) 0.6021(2) 0.64332(13) 0.0374(9) Uani 1 1 d .
H25A H -0.0267 0.6224 0.6563 0.056 Uiso 1 1 calc R
H25B H 0.0270 0.6015 0.6085 0.056 Uiso 1 1 calc R
H25C H 0.0789 0.6386 0.6535 0.056 Uiso 1 1 calc R
C26 C 0.0482(2) 0.5162(2) 0.71775(12) 0.0416(9) Uani 1 1 d .
H26A H -0.0101 0.5363 0.7289 0.062 Uiso 1 1 calc R
H26B H 0.0955 0.5539 0.7285 0.062 Uiso 1 1 calc R
H26C H 0.0592 0.4607 0.7307 0.062 Uiso 1 1 calc R
C27 C -0.0312(2) 0.4541(2) 0.64675(13) 0.0400(9) Uani 1 1 d .
H27A H -0.0874 0.4751 0.6602 0.060 Uiso 1 1 calc R
H27B H -0.0201 0.3980 0.6586 0.060 Uiso 1 1 calc R
H27C H -0.0357 0.4531 0.6120 0.060 Uiso 1 1 calc R
C20 C 0.3744(2) 0.4035(2) 0.68955(12) 0.0289(8) Uani 1 1 d .
C21 C 0.4630(2) 0.4523(2) 0.67943(13) 0.0467(10) Uani 1 1 d .
H21A H 0.5100 0.4332 0.7011 0.070 Uiso 1 1 calc R
H21B H 0.4526 0.5116 0.6843 0.070 Uiso 1 1 calc R
H21C H 0.4818 0.4426 0.6465 0.070 Uiso 1 1 calc R
C22 C 0.3508(2) 0.4178(2) 0.74269(13) 0.0402(9) Uani 1 1 d .
H22A H 0.4004 0.3986 0.7626 0.060 Uiso 1 1 calc R
H22B H 0.2963 0.3870 0.7507 0.060 Uiso 1 1 calc R
H22C H 0.3408 0.4770 0.7483 0.060 Uiso 1 1 calc R
C23 C 0.3914(3) 0.3092(2) 0.68044(16) 0.0511(11) Uani 1 1 d .
H23A H 0.4391 0.2895 0.7016 0.077 Uiso 1 1 calc R
H23B H 0.4095 0.3009 0.6473 0.077 Uiso 1 1 calc R
H23C H 0.3363 0.2780 0.6867 0.077 Uiso 1 1 calc R
C61 C 0.1313(3) 0.9944(3) 0.50872(17) 0.0639(12) Uani 1 1 d .
H61A H 0.0940 0.9505 0.5224 0.096 Uiso 1 1 calc R
H61B H 0.1527 1.0309 0.5341 0.096 Uiso 1 1 calc R
H61C H 0.1826 0.9696 0.4923 0.096 Uiso 1 1 calc R
C62 C 0.0760(3) 1.0443(3) 0.47341(17) 0.0560(12) Uani 1 1 d .
C63 C 0.1213(3) 1.1159(2) 0.44790(19) 0.0696(14) Uani 1 1 d .
H63A H 0.0784 1.1424 0.4264 0.104 Uiso 1 1 calc R
H63B H 0.1724 1.0950 0.4295 0.104 Uiso 1 1 calc R
H63C H 0.1425 1.1564 0.4713 0.104 Uiso 1 1 calc R
C58 C 0.4112(4) 0.7714(4) 0.2260(2) 0.117(2) Uani 1 1 d .
H58A H 0.4522 0.7302 0.2125 0.175 Uiso 1 1 calc R
H58B H 0.4450 0.8211 0.2349 0.175 Uiso 1 1 calc R
H58C H 0.3656 0.7860 0.2024 0.175 Uiso 1 1 calc R
C59 C 0.3675(3) 0.7368(3) 0.26842(17) 0.0514(11) Uani 1 1 d .
C60 C 0.3011(3) 0.7886(3) 0.29560(17) 0.0686(14) Uani 1 1 d .
H60A H 0.2782 0.7568 0.3227 0.103 Uiso 1 1 calc R
H60B H 0.2512 0.8037 0.2747 0.103 Uiso 1 1 calc R
H60C H 0.3306 0.8389 0.3071 0.103 Uiso 1 1 calc R
C55 C 0.0954(3) -0.1262(3) 0.6762(2) 0.0844(17) Uani 1 1 d .
H55A H 0.1382 -0.0936 0.6949 0.127 Uiso 1 1 calc R
H55B H 0.1271 -0.1710 0.6599 0.127 Uiso 1 1 calc R
H55C H 0.0499 -0.1497 0.6973 0.127 Uiso 1 1 calc R
C56 C 0.0510(3) -0.0712(3) 0.64003(16) 0.0551(11) Uani 1 1 d .
C57 C -0.0191(3) -0.1108(3) 0.60681(19) 0.0772(16) Uani 1 1 d .
H57A H -0.0428 -0.0686 0.5851 0.116 Uiso 1 1 calc R
H57B H -0.0682 -0.1338 0.6258 0.116 Uiso 1 1 calc R
H57C H 0.0091 -0.1551 0.5883 0.116 Uiso 1 1 calc R

loop_
_atom_site_aniso_label
_atom_site_aniso_U_11
_atom_site_aniso_U_22
_atom_site_aniso_U_33
_atom_site_aniso_U_23
_atom_site_aniso_U_13
_atom_site_aniso_U_12
Zr2 0.01572(13) 0.01793(13) 0.02240(15) 0.00044(12) -0.00160(13) 0.00177(12)
Zr1 0.01813(14) 0.02013(13) 0.02362(16) 0.00254(13) -0.00318(13) 0.00115(12)
Cl3 0.0287(4) 0.0371(4) 0.0320(5) -0.0095(4) -0.0026(4) 0.0014(3)
Cl2 0.0210(4) 0.0374(5) 0.0469(6) 0.0096(4) -0.0019(4) -0.0036(3)
Cl1 0.0406(4) 0.0283(4) 0.0341(5) -0.0041(3) -0.0081(4) 0.0015(4)
O3 0.0172(10) 0.0266(11) 0.0387(15) -0.0006(11) -0.0017(10) 0.0006(9)
O4 0.0242(11) 0.0177(10) 0.0235(12) 0.0011(9) -0.0032(9) -0.0005(8)
O5 0.0186(10) 0.0259(10) 0.0317(12) 0.0064(9) 0.0008(9) 0.0061(9)
O1 0.0236(10) 0.0234(10) 0.0233(12) 0.0012(10) 0.0011(10) 0.0044(9)
O2 0.0194(10) 0.0254(11) 0.0236(12) 0.0028(10) -0.0046(9) 0.0010(9)
O8 0.049(2) 0.115(3) 0.163(4) 0.024(3) -0.025(2) -0.001(2)
O7 0.132(3) 0.073(3) 0.114(4) 0.017(2) 0.014(3) 0.026(2)
O6 0.074(2) 0.060(2) 0.141(4) 0.030(2) -0.013(2) -0.0158(18)
N3 0.0171(12) 0.0209(12) 0.0310(15) -0.0017(11) 0.0006(12) -0.0028(11)
N4 0.0207(13) 0.0203(13) 0.0237(15) 0.0014(11) 0.0001(11) 0.0011(10)
N1 0.0228(13) 0.0202(13) 0.0248(16) 0.0025(11) -0.0012(11) 0.0042(10)
N2 0.0276(14) 0.0203(13) 0.0274(16) 0.0018(12) -0.0042(12) -0.0022(11)
C28 0.0170(15) 0.036(2) 0.028(2) -0.0046(16) 0.0035(13) 0.0001(14)
C29 0.0232(16) 0.050(2) 0.032(2) -0.0078(18) 0.0015(16) -0.0005(15)
C30 0.0253(17) 0.050(2) 0.040(2) -0.0155(19) 0.0068(16) -0.0175(17)
C31 0.0332(19) 0.038(2) 0.048(3) -0.0096(19) 0.0105(17) -0.0168(17)
C32 0.0311(19) 0.0287(18) 0.039(2) -0.0022(16) -0.0019(16) -0.0090(15)
C33 0.0205(16) 0.0260(17) 0.031(2) -0.0060(15) 0.0011(14) -0.0076(14)
C34 0.0244(17) 0.0183(15) 0.037(2) 0.0006(13) 0.0010(14) -0.0004(13)
C35 0.0226(16) 0.0213(16) 0.0259(19) 0.0000(14) 0.0020(14) 0.0007(13)
C36 0.0255(18) 0.0256(18) 0.045(2) 0.0102(16) 0.0041(16) 0.0093(14)
C37 0.0237(18) 0.045(2) 0.051(3) 0.0104(19) 0.0037(17) 0.0125(16)
C38 0.0216(17) 0.0370(19) 0.050(3) 0.0079(19) 0.0032(18) 0.0003(14)
C39 0.0244(16) 0.0216(16) 0.035(2) 0.0042(15) -0.0015(15) 0.0001(13)
C40 0.0245(16) 0.0195(14) 0.0314(18) 0.0017(13) 0.0005(15) -0.0065(14)
C41 0.0210(15) 0.0205(14) 0.0220(16) 0.0010(12) 0.0006(14) -0.0002(13)
C46 0.0165(14) 0.0221(15) 0.0225(16) -0.0003(12) -0.0005(13) 0.0044(13)
C45 0.0211(15) 0.0165(15) 0.0265(18) 0.0024(13) 0.0009(13) -0.0001(12)
C44 0.0219(16) 0.0227(16) 0.0274(19) 0.0011(14) -0.0022(14) -0.0035(13)
C43 0.0225(16) 0.0271(17) 0.0258(19) 0.0004(15) 0.0002(14) 0.0000(13)
C42 0.0267(17) 0.0197(16) 0.032(2) 0.0023(15) 0.0021(14) -0.0010(13)
C47 0.0280(17) 0.0162(15) 0.037(2) 0.0031(15) -0.0068(15) -0.0030(14)
C48 0.048(2) 0.0238(17) 0.056(3) 0.0006(19) -0.0209(19) -0.0052(17)
C49 0.0356(19) 0.0233(17) 0.043(2) 0.0085(16) -0.0012(17) -0.0076(15)
C50 0.0412(19) 0.0174(14) 0.046(2) -0.0014(15) 0.0014(17) 0.0026(17)
C51 0.0305(19) 0.0308(19) 0.042(2) 0.0128(17) -0.0079(16) -0.0030(15)
C52 0.091(4) 0.066(3) 0.082(4) 0.024(3) -0.059(3) -0.024(3)
C53 0.046(2) 0.079(3) 0.046(3) 0.032(2) -0.007(2) 0.005(2)
C54 0.064(3) 0.083(3) 0.056(3) 0.021(3) 0.002(2) 0.035(3)
C1 0.0195(15) 0.0218(16) 0.0240(18) -0.0036(14) -0.0008(13) 0.0019(13)
C2 0.0299(17) 0.0260(17) 0.0266(19) 0.0004(15) -0.0014(15) 0.0053(14)
C3 0.0276(17) 0.0332(18) 0.0228(18) 0.0019(15) 0.0050(14) 0.0007(15)
C4 0.0244(17) 0.041(2) 0.031(2) -0.0036(18) 0.0050(14) 0.0037(16)
C5 0.0217(16) 0.0297(17) 0.031(2) -0.0009(15) -0.0027(14) 0.0086(14)
C6 0.0239(15) 0.0208(15) 0.0229(17) -0.0008(15) -0.0008(13) -0.0014(13)
C7 0.0310(17) 0.0242(16) 0.029(2) 0.0032(15) -0.0016(16) 0.0085(13)
C8 0.0305(18) 0.0198(16) 0.029(2) -0.0002(14) -0.0043(15) 0.0017(14)
C9 0.0328(18) 0.0309(18) 0.040(2) 0.0085(18) -0.0005(18) 0.0095(14)
C10 0.047(2) 0.0286(19) 0.046(3) 0.0159(18) -0.0039(19) 0.0067(17)
C11 0.038(2) 0.0338(19) 0.049(2) 0.0154(17) 0.0002(18) -0.0036(16)
C12 0.0269(17) 0.0299(16) 0.042(2) 0.0035(16) -0.0035(17) -0.0056(15)
C13 0.0168(15) 0.0332(18) 0.0275(19) -0.0020(15) -0.0008(13) 0.0045(13)
C14 0.0225(15) 0.0193(15) 0.0240(18) 0.0007(13) -0.0018(13) -0.0015(12)
C19 0.0212(16) 0.0174(15) 0.0304(19) 0.0017(14) -0.0034(14) -0.0005(13)
C18 0.0248(16) 0.0201(15) 0.0232(18) 0.0009(14) -0.0017(14) -0.0009(13)
C17 0.0297(17) 0.0288(18) 0.0200(18) 0.0051(14) 0.0005(14) -0.0003(14)
C16 0.0241(16) 0.0223(16) 0.0260(18) 0.0010(15) -0.0050(13) -0.0020(14)
C15 0.0206(15) 0.0263(16) 0.0269(18) -0.0039(15) -0.0016(13) 0.0006(14)
C24 0.0242(16) 0.0341(17) 0.0263(17) 0.0025(14) 0.0024(15) 0.0001(16)
C25 0.0308(19) 0.0415(19) 0.040(2) 0.0033(17) 0.0047(17) 0.0106(16)
C26 0.0363(19) 0.053(2) 0.035(2) 0.0007(18) 0.0068(18) 0.0079(19)
C27 0.0284(18) 0.055(2) 0.037(2) 0.0017(18) 0.0049(16) -0.0047(17)
C20 0.0272(18) 0.0333(18) 0.0262(19) 0.0052(15) -0.0039(15) 0.0017(15)
C21 0.0298(18) 0.074(3) 0.036(2) 0.010(2) -0.0067(18) -0.004(2)
C22 0.035(2) 0.052(2) 0.034(2) 0.0075(19) -0.0086(17) 0.0068(17)
C23 0.058(3) 0.038(2) 0.057(3) 0.000(2) -0.023(2) 0.020(2)
C61 0.080(3) 0.060(3) 0.052(3) 0.014(2) -0.002(3) 0.011(2)
C62 0.040(2) 0.061(3) 0.066(3) 0.003(2) -0.013(2) 0.007(2)
C63 0.075(3) 0.042(2) 0.092(4) 0.005(3) -0.023(3) -0.004(2)
C58 0.146(6) 0.112(5) 0.092(5) 0.027(4) 0.051(4) 0.013(4)
C59 0.047(2) 0.054(3) 0.053(3) -0.001(2) -0.008(2) 0.002(2)
C60 0.055(3) 0.093(4) 0.058(3) -0.005(3) -0.003(2) 0.009(3)
C55 0.080(4) 0.078(4) 0.095(4) 0.023(3) 0.003(3) 0.001(3)
C56 0.042(2) 0.057(3) 0.066(3) 0.004(2) 0.012(2) 0.001(2)
C57 0.065(3) 0.081(3) 0.086(4) -0.030(3) 0.012(3) 0.007(3)

loop_
_atom_type_symbol
_atom_type_description
_atom_type_scat_dispersion_real
_atom_type_scat_dispersion_imag
_atom_type_scat_source
C C 0.0033 0.0016 'International Tables Vol C Tables 4.2.6.8 and 6.1.1.4'
H H 0.0000 0.0000 'International Tables Vol C Tables 4.2.6.8 and 6.1.1.4'
N N 0.0061 0.0033 'International Tables Vol C Tables 4.2.6.8 and 6.1.1.4'
O O 0.0106 0.0060 'International Tables Vol C Tables 4.2.6.8 and 6.1.1.4'
Cl Cl 0.1484 0.1585 'International Tables Vol C Tables 4.2.6.8 and 6.1.1.4'
Zr Zr -2.9673 0.5597 'International Tables Vol C Tables 4.2.6.8 and 6.1.1.4'

loop_
_geom_angle_atom_site_label_1
_geom_angle_atom_site_label_2
_geom_angle_atom_site_label_3
_geom_angle
O4 Zr2 O3 107.44(9)
O4 Zr2 O5 101.10(8)
O3 Zr2 O5 130.14(8)
O4 Zr2 O1 83.82(8)
O3 Zr2 O1 77.45(7)
O5 Zr2 O1 65.87(7)
O4 Zr2 N4 79.47(8)
O3 Zr2 N4 139.28(8)
O5 Zr2 N4 85.10(8)
O1 Zr2 N4 142.87(8)
O4 Zr2 N3 80.68(8)
O3 Zr2 N3 72.08(8)
O5 Zr2 N3 153.99(8)
O1 Zr2 N3 139.55(8)
N4 Zr2 N3 69.59(8)
O4 Zr2 Cl3 155.05(6)
O3 Zr2 Cl3 86.63(7)
O5 Zr2 Cl3 83.87(6)
O1 Zr2 Cl3 119.95(6)
N4 Zr2 Cl3 76.60(6)
N3 Zr2 Cl3 84.45(6)
O4 Zr2 Zr1 97.51(6)
O3 Zr2 Zr1 102.62(6)
O5 Zr2 Zr1 32.56(5)
O1 Zr2 Zr1 33.88(5)
N4 Zr2 Zr1 116.46(6)
N3 Zr2 Zr1 173.39(6)
Cl3 Zr2 Zr1 99.36(2)
O2 Zr1 O5 88.58(8)
O2 Zr1 O1 102.94(8)
O5 Zr1 O1 66.23(7)
O2 Zr1 N2 79.06(8)
O5 Zr1 N2 154.97(8)
O1 Zr1 N2 137.62(8)
O2 Zr1 N1 81.37(8)
O5 Zr1 N1 130.37(8)
O1 Zr1 N1 69.03(8)
N2 Zr1 N1 69.51(8)
O2 Zr1 Cl1 158.13(6)
O5 Zr1 Cl1 113.25(6)
O1 Zr1 Cl1 85.64(6)
N2 Zr1 Cl1 81.12(7)
N1 Zr1 Cl1 83.11(6)
O2 Zr1 Cl2 98.19(6)
O5 Zr1 Cl2 76.96(5)
O1 Zr1 Cl2 136.58(5)
N2 Zr1 Cl2 83.31(6)
N1 Zr1 Cl2 152.47(6)
Cl1 Zr1 Cl2 88.56(3)
O2 Zr1 Zr2 92.03(6)
O5 Zr1 Zr2 32.15(5)
O1 Zr1 Zr2 34.66(5)
N2 Zr1 Zr2 166.60(6)
N1 Zr1 Zr2 99.46(6)
Cl1 Zr1 Zr2 105.68(2)
Cl2 Zr1 Zr2 108.06(2)
C28 O3 Zr2 123.49(17)
C46 O4 Zr2 136.70(17)
Zr2 O5 Zr1 115.29(9)
Zr2 O5 H5B 122.4
Zr1 O5 H5B 122.4
C1 O1 Zr1 120.04(17)
C1 O1 Zr2 128.45(18)
Zr1 O1 Zr2 111.47(8)
C19 O2 Zr1 138.16(18)
C33 N3 C40 107.3(2)
C33 N3 C34 111.7(2)
C40 N3 C34 111.0(2)
C33 N3 Zr2 106.13(18)
C40 N3 Zr2 110.06(16)
C34 N3 Zr2 110.53(17)
C39 N4 C35 117.2(2)
C39 N4 Zr2 123.71(19)
C35 N4 Zr2 119.12(19)
C6 N1 C7 111.0(2)
C6 N1 C13 105.8(2)
C7 N1 C13 110.6(2)
C6 N1 Zr1 108.41(17)
C7 N1 Zr1 112.16(18)
C13 N1 Zr1 108.65(17)
C12 N2 C8 117.3(3)
C12 N2 Zr1 124.4(2)
C8 N2 Zr1 118.2(2)
O3 C28 C33 118.3(3)
O3 C28 C29 123.0(3)
C33 C28 C29 118.6(3)
C30 C29 C28 119.5(3)
C30 C29 H29A 120.3
C28 C29 H29A 120.3
C31 C30 C29 121.4(3)
C31 C30 H30A 119.3
C29 C30 H30A 119.3
C30 C31 C32 120.2(3)
C30 C31 H31A 119.9
C32 C31 H31A 119.9
C33 C32 C31 118.8(3)
C33 C32 H32A 120.6
C31 C32 H32A 120.6
C32 C33 C28 121.5(3)
C32 C33 N3 123.7(3)
C28 C33 N3 114.7(3)
N3 C34 C35 111.9(2)
N3 C34 H34A 109.2
C35 C34 H34A 109.2
N3 C34 H34B 109.2
C35 C34 H34B 109.2
H34A C34 H34B 107.9
N4 C35 C36 122.1(3)
N4 C35 C34 117.2(3)
C36 C35 C34 120.5(3)
C37 C36 C35 119.2(3)
C37 C36 H36A 120.4
C35 C36 H36A 120.4
C36 C37 C38 118.9(3)
C36 C37 H37A 120.6
C38 C37 H37A 120.6
C39 C38 C37 119.2(3)
C39 C38 H38A 120.4
C37 C38 H38A 120.4
N4 C39 C38 123.3(3)
N4 C39 H39A 118.4
C38 C39 H39A 118.4
N3 C40 C41 117.6(3)
N3 C40 H40A 107.9
C41 C40 H40A 107.9
N3 C40 H40B 107.9
C41 C40 H40B 107.9
H40A C40 H40B 107.2
C42 C41 C46 120.3(3)
C42 C41 C40 122.1(3)
C46 C41 C40 117.3(3)
O4 C46 C45 123.4(2)
O4 C46 C41 117.0(3)
C45 C46 C41 119.6(3)
C44 C45 C46 117.5(3)
C44 C45 C47 121.3(3)
C46 C45 C47 121.1(3)
C43 C44 C45 123.7(3)
C43 C44 H44A 118.1
C45 C44 H44A 118.1
C44 C43 C42 116.8(3)
C44 C43 C51 122.6(3)
C42 C43 C51 120.6(3)
C41 C42 C43 121.8(3)
C41 C42 H42A 119.1
C43 C42 H42A 119.1
C49 C47 C50 109.7(3)
C49 C47 C48 107.7(3)
C50 C47 C48 107.1(3)
C49 C47 C45 111.3(3)
C50 C47 C45 109.3(2)
C48 C47 C45 111.6(3)
C47 C48 H48A 109.5
C47 C48 H48B 109.5
H48A C48 H48B 109.5
C47 C48 H48C 109.5
H48A C48 H48C 109.5
H48B C48 H48C 109.5
C47 C49 H49A 109.5
C47 C49 H49B 109.5
H49A C49 H49B 109.5
C47 C49 H49C 109.5
H49A C49 H49C 109.5
H49B C49 H49C 109.5
C47 C50 H50A 109.5
C47 C50 H50B 109.5
H50A C50 H50B 109.5
C47 C50 H50C 109.5
H50A C50 H50C 109.5
H50B C50 H50C 109.5
C53 C51 C52 108.9(4)
C53 C51 C43 111.6(3)
C52 C51 C43 113.3(3)
C53 C51 C54 108.1(3)
C52 C51 C54 106.5(3)
C43 C51 C54 108.1(3)
C51 C52 H52A 109.5
C51 C52 H52B 109.5
H52A C52 H52B 109.5
C51 C52 H52C 109.5
H52A C52 H52C 109.5
H52B C52 H52C 109.5
C51 C53 H53A 109.5
C51 C53 H53B 109.5
H53A C53 H53B 109.5
C51 C53 H53C 109.5
H53A C53 H53C 109.5
H53B C53 H53C 109.5
C51 C54 H54A 109.5
C51 C54 H54B 109.5
H54A C54 H54B 109.5
C51 C54 H54C 109.5
H54A C54 H54C 109.5
H54B C54 H54C 109.5
O1 C1 C2 123.3(3)
O1 C1 C6 116.6(3)
C2 C1 C6 120.1(3)
C1 C2 C3 119.7(3)
C1 C2 H2A 120.2
C3 C2 H2A 120.2
C4 C3 C2 119.9(3)
C4 C3 H3A 120.0
C2 C3 H3A 120.0
C3 C4 C5 120.7(3)
C3 C4 H4A 119.6
C5 C4 H4A 119.6
C6 C5 C4 119.4(3)
C6 C5 H5A 120.3
C4 C5 H5A 120.3
C5 C6 C1 120.2(3)
C5 C6 N1 124.5(3)
C1 C6 N1 115.3(2)
N1 C7 C8 112.3(3)
N1 C7 H7A 109.1
C8 C7 H7A 109.1
N1 C7 H7B 109.1
C8 C7 H7B 109.1
H7A C7 H7B 107.9
N2 C8 C9 122.0(3)
N2 C8 C7 117.8(3)
C9 C8 C7 120.0(3)
C10 C9 C8 119.4(3)
C10 C9 H9A 120.3
C8 C9 H9A 120.3
C9 C10 C11 118.4(3)
C9 C10 H10A 120.8
C11 C10 H10A 120.8
C12 C11 C10 119.5(3)
C12 C11 H11A 120.2
C10 C11 H11A 120.2
N2 C12 C11 123.3(3)
N2 C12 H12A 118.4
C11 C12 H12A 118.4
C14 C13 N1 115.5(3)
C14 C13 H13A 108.4
N1 C13 H13A 108.4
C14 C13 H13B 108.4
N1 C13 H13B 108.4
H13A C13 H13B 107.5
C15 C14 C19 119.7(3)
C15 C14 C13 121.0(3)
C19 C14 C13 118.9(3)
O2 C19 C18 123.9(3)
O2 C19 C14 115.6(3)
C18 C19 C14 120.6(3)
C19 C18 C17 116.8(3)
C19 C18 C24 122.3(3)
C17 C18 C24 120.9(3)
C16 C17 C18 123.9(3)
C16 C17 H17A 118.0
C18 C17 H17A 118.0
C15 C16 C17 117.6(3)
C15 C16 C20 119.6(3)
C17 C16 C20 122.7(3)
C16 C15 C14 121.2(3)
C16 C15 H15A 119.4
C14 C15 H15A 119.4
C25 C24 C27 109.5(3)
C25 C24 C26 107.3(3)
C27 C24 C26 107.3(3)
C25 C24 C18 109.0(3)
C27 C24 C18 110.9(3)
C26 C24 C18 112.9(3)
C24 C25 H25A 109.5
C24 C25 H25B 109.5
H25A C25 H25B 109.5
C24 C25 H25C 109.5
H25A C25 H25C 109.5
H25B C25 H25C 109.5
C24 C26 H26A 109.5
C24 C26 H26B 109.5
H26A C26 H26B 109.5
C24 C26 H26C 109.5
H26A C26 H26C 109.5
H26B C26 H26C 109.5
C24 C27 H27A 109.5
C24 C27 H27B 109.5
H27A C27 H27B 109.5
C24 C27 H27C 109.5
H27A C27 H27C 109.5
H27B C27 H27C 109.5
C22 C20 C21 107.0(3)
C22 C20 C23 109.8(3)
C21 C20 C23 108.8(3)
C22 C20 C16 112.5(3)
C21 C20 C16 110.5(3)
C23 C20 C16 108.2(3)
C20 C21 H21A 109.5
C20 C21 H21B 109.5
H21A C21 H21B 109.5
C20 C21 H21C 109.5
H21A C21 H21C 109.5
H21B C21 H21C 109.5
C20 C22 H22A 109.5
C20 C22 H22B 109.5
H22A C22 H22B 109.5
C20 C22 H22C 109.5
H22A C22 H22C 109.5
H22B C22 H22C 109.5
C20 C23 H23A 109.5
C20 C23 H23B 109.5
H23A C23 H23B 109.5
C20 C23 H23C 109.5
H23A C23 H23C 109.5
H23B C23 H23C 109.5
C62 C61 H61A 109.5
C62 C61 H61B 109.5
H61A C61 H61B 109.5
C62 C61 H61C 109.5
H61A C61 H61C 109.5
H61B C61 H61C 109.5
O8 C62 C63 121.3(4)
O8 C62 C61 120.4(4)
C63 C62 C61 118.1(4)
C62 C63 H63A 109.5
C62 C63 H63B 109.5
H63A C63 H63B 109.5
C62 C63 H63C 109.5
H63A C63 H63C 109.5
H63B C63 H63C 109.5
C59 C58 H58A 109.5
C59 C58 H58B 109.5
H58A C58 H58B 109.5
C59 C58 H58C 109.5
H58A C58 H58C 109.5
H58B C58 H58C 109.5
O7 C59 C58 120.1(5)
O7 C59 C60 120.3(5)
C58 C59 C60 119.5(5)
C59 C60 H60A 109.5
C59 C60 H60B 109.5
H60A C60 H60B 109.5
C59 C60 H60C 109.5
H60A C60 H60C 109.5
H60B C60 H60C 109.5
C56 C55 H55A 109.5
C56 C55 H55B 109.5
H55A C55 H55B 109.5
C56 C55 H55C 109.5
H55A C55 H55C 109.5
H55B C55 H55C 109.5
O6 C56 C55 121.0(5)
O6 C56 C57 121.4(5)
C55 C56 C57 117.6(4)
C56 C57 H57A 109.5
C56 C57 H57B 109.5
H57A C57 H57B 109.5
C56 C57 H57C 109.5
H57A C57 H57C 109.5
H57B C57 H57C 109.5

loop_
_geom_bond_atom_site_label_1
_geom_bond_atom_site_label_2
_geom_bond_distance
Zr2 O4 2.001(2)
Zr2 O3 2.0232(19)
Zr2 O5 2.1325(19)
Zr2 O1 2.2142(18)
Zr2 N4 2.377(2)
Zr2 N3 2.448(2)
Zr2 Cl3 2.5104(9)
Zr2 Zr1 3.6236(4)
Zr1 O2 1.997(2)
Zr1 O5 2.1569(19)
Zr1 O1 2.170(2)
Zr1 N2 2.418(2)
Zr1 N1 2.446(2)
Zr1 Cl1 2.4540(8)
Zr1 Cl2 2.5155(8)
O3 C28 1.342(4)
O4 C46 1.346(3)
O5 H5B 0.9300
O1 C1 1.375(3)
O2 C19 1.370(3)
O8 C62 1.191(5)
O7 C59 1.202(5)
O6 C56 1.197(5)
N3 C33 1.472(4)
N3 C40 1.487(4)
N3 C34 1.489(4)
N4 C39 1.335(4)
N4 C35 1.351(4)
N1 C6 1.458(4)
N1 C7 1.483(3)
N1 C13 1.514(4)
N2 C12 1.337(4)
N2 C8 1.352(4)
C28 C33 1.395(4)
C28 C29 1.398(4)
C29 C30 1.384(5)
C29 H29A 0.9300
C30 C31 1.368(5)
C30 H30A 0.9300
C31 C32 1.390(4)
C31 H31A 0.9300
C32 C33 1.387(4)
C32 H32A 0.9300
C34 C35 1.501(4)
C34 H34A 0.9700
C34 H34B 0.9700
C35 C36 1.385(4)
C36 C37 1.365(5)
C36 H36A 0.9300
C37 C38 1.371(5)
C37 H37A 0.9300
C38 C39 1.367(4)
C38 H38A 0.9300
C39 H39A 0.9300
C40 C41 1.507(4)
C40 H40A 0.9700
C40 H40B 0.9700
C41 C42 1.367(4)
C41 C46 1.415(4)
C46 C45 1.402(4)
C45 C44 1.396(4)
C45 C47 1.547(4)
C44 C43 1.392(4)
C44 H44A 0.9300
C43 C42 1.396(4)
C43 C51 1.532(4)
C42 H42A 0.9300
C47 C49 1.518(5)
C47 C50 1.529(4)
C47 C48 1.533(4)
C48 H48A 0.9600
C48 H48B 0.9600
C48 H48C 0.9600
C49 H49A 0.9600
C49 H49B 0.9600
C49 H49C 0.9600
C50 H50A 0.9600
C50 H50B 0.9600
C50 H50C 0.9600
C51 C53 1.489(5)
C51 C52 1.517(5)
C51 C54 1.549(5)
C52 H52A 0.9600
C52 H52B 0.9600
C52 H52C 0.9600
C53 H53A 0.9600
C53 H53B 0.9600
C53 H53C 0.9600
C54 H54A 0.9600
C54 H54B 0.9600
C54 H54C 0.9600
C1 C2 1.377(4)
C1 C6 1.386(4)
C2 C3 1.389(4)
C2 H2A 0.9300
C3 C4 1.372(4)
C3 H3A 0.9300
C4 C5 1.382(4)
C4 H4A 0.9300
C5 C6 1.381(4)
C5 H5A 0.9300
C7 C8 1.488(4)
C7 H7A 0.9700
C7 H7B 0.9700
C8 C9 1.400(4)
C9 C10 1.369(5)
C9 H9A 0.9300
C10 C11 1.377(5)
C10 H10A 0.9300
C11 C12 1.376(4)
C11 H11A 0.9300
C12 H12A 0.9300
C13 C14 1.495(4)
C13 H13A 0.9700
C13 H13B 0.9700
C14 C15 1.391(4)
C14 C19 1.415(4)
C19 C18 1.391(4)
C18 C17 1.406(4)
C18 C24 1.541(4)
C17 C16 1.386(4)
C17 H17A 0.9300
C16 C15 1.381(4)
C16 C20 1.540(4)
C15 H15A 0.9300
C24 C25 1.534(4)
C24 C27 1.538(4)
C24 C26 1.540(4)
C25 H25A 0.9600
C25 H25B 0.9600
C25 H25C 0.9600
C26 H26A 0.9600
C26 H26B 0.9600
C26 H26C 0.9600
C27 H27A 0.9600
C27 H27B 0.9600
C27 H27C 0.9600
C20 C22 1.522(5)
C20 C21 1.532(5)
C20 C23 1.535(4)
C21 H21A 0.9600
C21 H21B 0.9600
C21 H21C 0.9600
C22 H22A 0.9600
C22 H22B 0.9600
C22 H22C 0.9600
C23 H23A 0.9600
C23 H23B 0.9600
C23 H23C 0.9600
C61 C62 1.491(5)
C61 H61A 0.9600
C61 H61B 0.9600
C61 H61C 0.9600
C62 C63 1.488(6)
C63 H63A 0.9600
C63 H63B 0.9600
C63 H63C 0.9600
C58 C59 1.440(7)
C58 H58A 0.9600
C58 H58B 0.9600
C58 H58C 0.9600
C59 C60 1.475(6)
C60 H60A 0.9600
C60 H60B 0.9600
C60 H60C 0.9600
C55 C56 1.474(6)
C55 H55A 0.9600
C55 H55B 0.9600
C55 H55C 0.9600
C56 C57 1.510(6)
C57 H57A 0.9600
C57 H57B 0.9600
C57 H57C 0.9600

loop_
_geom_torsion_atom_site_label_1
_geom_torsion_atom_site_label_2
_geom_torsion_atom_site_label_3
_geom_torsion_atom_site_label_4
_geom_torsion
O4 Zr2 Zr1 O2 177.03(8)
O3 Zr2 Zr1 O2 67.19(9)
O5 Zr2 Zr1 O2 -84.09(11)
O1 Zr2 Zr1 O2 110.05(11)
N4 Zr2 Zr1 O2 -101.04(9)
N3 Zr2 Zr1 O2 103.3(5)
Cl3 Zr2 Zr1 O2 -21.43(6)
O4 Zr2 Zr1 O5 -98.88(12)
O3 Zr2 Zr1 O5 151.28(12)
O1 Zr2 Zr1 O5 -165.86(14)
N4 Zr2 Zr1 O5 -16.95(12)
N3 Zr2 Zr1 O5 -172.6(5)
Cl3 Zr2 Zr1 O5 62.66(10)
O4 Zr2 Zr1 O1 66.98(11)
O3 Zr2 Zr1 O1 -42.86(12)
O5 Zr2 Zr1 O1 165.86(14)
N4 Zr2 Zr1 O1 148.91(12)
N3 Zr2 Zr1 O1 -6.7(5)
Cl3 Zr2 Zr1 O1 -131.48(10)
O4 Zr2 Zr1 N2 129.2(3)
O3 Zr2 Zr1 N2 19.3(3)
O5 Zr2 Zr1 N2 -132.0(3)
O1 Zr2 Zr1 N2 62.2(3)
N4 Zr2 Zr1 N2 -148.9(3)
N3 Zr2 Zr1 N2 55.5(6)
Cl3 Zr2 Zr1 N2 -69.3(3)
O4 Zr2 Zr1 N1 95.44(9)
O3 Zr2 Zr1 N1 -14.40(10)
O5 Zr2 Zr1 N1 -165.68(12)
O1 Zr2 Zr1 N1 28.46(11)
N4 Zr2 Zr1 N1 177.37(9)
N3 Zr2 Zr1 N1 21.7(5)
Cl3 Zr2 Zr1 N1 -103.01(7)
O4 Zr2 Zr1 Cl1 10.00(6)
O3 Zr2 Zr1 Cl1 -99.84(7)
O5 Zr2 Zr1 Cl1 108.88(10)
O1 Zr2 Zr1 Cl1 -56.98(10)
N4 Zr2 Zr1 Cl1 91.93(7)
N3 Zr2 Zr1 Cl1 -63.7(5)
Cl3 Zr2 Zr1 Cl1 171.55(3)
O4 Zr2 Zr1 Cl2 -83.68(6)
O3 Zr2 Zr1 Cl2 166.48(7)
O5 Zr2 Zr1 Cl2 15.21(10)
O1 Zr2 Zr1 Cl2 -150.66(10)
N4 Zr2 Zr1 Cl2 -1.75(7)
N3 Zr2 Zr1 Cl2 -157.4(5)
Cl3 Zr2 Zr1 Cl2 77.87(3)
O4 Zr2 O3 C28 94.1(2)
O5 Zr2 O3 C28 -144.0(2)
O1 Zr2 O3 C28 173.4(3)
N4 Zr2 O3 C28 0.0(3)
N3 Zr2 O3 C28 20.3(2)
Cl3 Zr2 O3 C28 -64.9(2)
Zr1 Zr2 O3 C28 -163.8(2)
O3 Zr2 O4 C46 -108.0(3)
O5 Zr2 O4 C46 113.4(3)
O1 Zr2 O4 C46 177.2(3)
N4 Zr2 O4 C46 30.5(3)
N3 Zr2 O4 C46 -40.3(3)
Cl3 Zr2 O4 C46 13.9(4)
Zr1 Zr2 O4 C46 146.2(3)
O4 Zr2 O5 Zr1 86.57(10)
O3 Zr2 O5 Zr1 -37.84(15)
O1 Zr2 O5 Zr1 8.58(9)
N4 Zr2 O5 Zr1 164.81(11)
N3 Zr2 O5 Zr1 178.06(14)
Cl3 Zr2 O5 Zr1 -118.17(9)
O2 Zr1 O5 Zr2 96.09(10)
O1 Zr1 O5 Zr2 -8.73(9)
N2 Zr1 O5 Zr2 155.97(15)
N1 Zr1 O5 Zr2 18.68(16)
Cl1 Zr1 O5 Zr2 -82.50(9)
Cl2 Zr1 O5 Zr2 -165.17(10)
O2 Zr1 O1 C1 103.5(2)
O5 Zr1 O1 C1 -173.9(2)
N2 Zr1 O1 C1 15.6(3)
N1 Zr1 O1 C1 28.15(19)
Cl1 Zr1 O1 C1 -56.13(19)
Cl2 Zr1 O1 C1 -139.40(17)
Zr2 Zr1 O1 C1 177.9(3)
O2 Zr1 O1 Zr2 -74.42(10)
O5 Zr1 O1 Zr2 8.16(8)
N2 Zr1 O1 Zr2 -162.30(9)
N1 Zr1 O1 Zr2 -149.77(12)
Cl1 Zr1 O1 Zr2 125.94(8)
Cl2 Zr1 O1 Zr2 42.67(13)
O4 Zr2 O1 C1 68.9(2)
O3 Zr2 O1 C1 -40.6(2)
O5 Zr2 O1 C1 174.0(2)
N4 Zr2 O1 C1 132.3(2)
N3 Zr2 O1 C1 1.1(3)
Cl3 Zr2 O1 C1 -119.1(2)
Zr1 Zr2 O1 C1 -177.7(3)
O4 Zr2 O1 Zr1 -113.40(10)
O3 Zr2 O1 Zr1 137.15(11)
O5 Zr2 O1 Zr1 -8.28(8)
N4 Zr2 O1 Zr1 -49.98(17)
N3 Zr2 O1 Zr1 178.81(9)
Cl3 Zr2 O1 Zr1 58.56(10)
O5 Zr1 O2 C19 -166.0(3)
O1 Zr1 O2 C19 -100.8(3)
N2 Zr1 O2 C19 35.9(3)
N1 Zr1 O2 C19 -34.8(3)
Cl1 Zr1 O2 C19 10.5(4)
Cl2 Zr1 O2 C19 117.4(3)
Zr2 Zr1 O2 C19 -134.1(3)
O4 Zr2 N3 C33 -130.10(19)
O3 Zr2 N3 C33 -18.24(18)
O5 Zr2 N3 C33 133.7(2)
O1 Zr2 N3 C33 -61.2(2)
N4 Zr2 N3 C33 147.8(2)
Cl3 Zr2 N3 C33 70.00(18)
Zr1 Zr2 N3 C33 -55.5(6)
O4 Zr2 N3 C40 -14.33(18)
O3 Zr2 N3 C40 97.5(2)
O5 Zr2 N3 C40 -110.6(2)
O1 Zr2 N3 C40 54.5(2)
N4 Zr2 N3 C40 -96.48(19)
Cl3 Zr2 N3 C40 -174.23(18)
Zr1 Zr2 N3 C40 60.3(6)
O4 Zr2 N3 C34 108.63(19)
O3 Zr2 N3 C34 -139.5(2)
O5 Zr2 N3 C34 12.4(3)
O1 Zr2 N3 C34 177.50(16)
N4 Zr2 N3 C34 26.48(18)
Cl3 Zr2 N3 C34 -51.27(18)
Zr1 Zr2 N3 C34 -176.7(4)
O4 Zr2 N4 C39 84.4(3)
O3 Zr2 N4 C39 -171.1(2)
O5 Zr2 N4 C39 -17.9(3)
O1 Zr2 N4 C39 19.6(3)
N3 Zr2 N4 C39 168.3(3)
Cl3 Zr2 N4 C39 -102.7(3)
Zr1 Zr2 N4 C39 -8.8(3)
O4 Zr2 N4 C35 -96.7(2)
O3 Zr2 N4 C35 7.8(3)
O5 Zr2 N4 C35 161.0(2)
O1 Zr2 N4 C35 -161.5(2)
N3 Zr2 N4 C35 -12.8(2)
Cl3 Zr2 N4 C35 76.2(2)
Zr1 Zr2 N4 C35 170.1(2)
O2 Zr1 N1 C6 -133.47(18)
O5 Zr1 N1 C6 -52.8(2)
O1 Zr1 N1 C6 -25.97(17)
N2 Zr1 N1 C6 145.1(2)
Cl1 Zr1 N1 C6 61.99(17)
Cl2 Zr1 N1 C6 135.35(16)
Zr2 Zr1 N1 C6 -42.84(18)
O2 Zr1 N1 C7 103.6(2)
O5 Zr1 N1 C7 -175.69(18)
O1 Zr1 N1 C7 -148.9(2)
N2 Zr1 N1 C7 22.1(2)
Cl1 Zr1 N1 C7 -60.9(2)
Cl2 Zr1 N1 C7 12.4(3)
Zr2 Zr1 N1 C7 -165.7(2)
O2 Zr1 N1 C13 -18.99(18)
O5 Zr1 N1 C13 61.7(2)
O1 Zr1 N1 C13 88.52(19)
N2 Zr1 N1 C13 -100.5(2)
Cl1 Zr1 N1 C13 176.48(18)
Cl2 Zr1 N1 C13 -110.17(19)
Zr2 Zr1 N1 C13 71.65(18)
O2 Zr1 N2 C12 84.7(3)
O5 Zr1 N2 C12 23.0(4)
O1 Zr1 N2 C12 -178.0(2)
N1 Zr1 N2 C12 169.5(3)
Cl1 Zr1 N2 C12 -104.6(2)
Cl2 Zr1 N2 C12 -15.0(2)
Zr2 Zr1 N2 C12 133.7(3)
O2 Zr1 N2 C8 -91.4(2)
O5 Zr1 N2 C8 -153.1(2)
O1 Zr1 N2 C8 5.9(3)
N1 Zr1 N2 C8 -6.6(2)
Cl1 Zr1 N2 C8 79.3(2)
Cl2 Zr1 N2 C8 168.9(2)
Zr2 Zr1 N2 C8 -42.4(4)
Zr2 O3 C28 C33 -18.3(4)
Zr2 O3 C28 C29 161.4(3)
O3 C28 C29 C30 178.9(3)
C33 C28 C29 C30 -1.4(5)
C28 C29 C30 C31 0.4(5)
C29 C30 C31 C32 -0.1(6)
C30 C31 C32 C33 0.8(5)
C31 C32 C33 C28 -1.8(5)
C31 C32 C33 N3 -177.1(3)
O3 C28 C33 C32 -178.2(3)
C29 C28 C33 C32 2.1(5)
O3 C28 C33 N3 -2.5(4)
C29 C28 C33 N3 177.8(3)
C40 N3 C33 C32 74.2(4)
C34 N3 C33 C32 -47.6(4)
Zr2 N3 C33 C32 -168.2(3)
C40 N3 C33 C28 -101.5(3)
C34 N3 C33 C28 136.7(3)
Zr2 N3 C33 C28 16.2(3)
C33 N3 C34 C35 -155.8(3)
C40 N3 C34 C35 84.6(3)
Zr2 N3 C34 C35 -37.9(3)
C39 N4 C35 C36 0.7(5)
Zr2 N4 C35 C36 -178.3(3)
C39 N4 C35 C34 175.4(3)
Zr2 N4 C35 C34 -3.6(4)
N3 C34 C35 N4 28.6(4)
N3 C34 C35 C36 -156.7(3)
N4 C35 C36 C37 2.2(5)
C34 C35 C36 C37 -172.3(3)
C35 C36 C37 C38 -3.0(6)
C36 C37 C38 C39 0.9(6)
C35 N4 C39 C38 -2.9(5)
Zr2 N4 C39 C38 176.0(3)
C37 C38 C39 N4 2.1(6)
C33 N3 C40 C41 174.2(2)
C34 N3 C40 C41 -63.5(3)
Zr2 N3 C40 C41 59.2(3)
N3 C40 C41 C42 122.3(3)
N3 C40 C41 C46 -64.2(4)
Zr2 O4 C46 C45 -132.7(3)
Zr2 O4 C46 C41 48.9(4)
C42 C41 C46 O4 -177.1(3)
C40 C41 C46 O4 9.3(4)
C42 C41 C46 C45 4.4(4)
C40 C41 C46 C45 -169.2(3)
O4 C46 C45 C44 177.4(3)
C41 C46 C45 C44 -4.2(4)
O4 C46 C45 C47 -5.3(4)
C41 C46 C45 C47 173.1(3)
C46 C45 C44 C43 1.1(5)
C47 C45 C44 C43 -176.2(3)
C45 C44 C43 C42 2.0(5)
C45 C44 C43 C51 -177.4(3)
C46 C41 C42 C43 -1.2(5)
C40 C41 C42 C43 172.0(3)
C44 C43 C42 C41 -1.9(5)
C51 C43 C42 C41 177.5(3)
C44 C45 C47 C49 -119.5(3)
C46 C45 C47 C49 63.3(4)
C44 C45 C47 C50 119.2(3)
C46 C45 C47 C50 -58.0(4)
C44 C45 C47 C48 0.9(4)
C46 C45 C47 C48 -176.3(3)
C44 C43 C51 C53 -130.2(4)
C42 C43 C51 C53 50.4(4)
C44 C43 C51 C52 -6.7(5)
C42 C43 C51 C52 173.8(4)
C44 C43 C51 C54 111.1(4)
C42 C43 C51 C54 -68.3(4)
Zr1 O1 C1 C2 154.6(2)
Zr2 O1 C1 C2 -27.9(4)
Zr1 O1 C1 C6 -25.7(3)
Zr2 O1 C1 C6 151.9(2)
O1 C1 C2 C3 178.7(3)
C6 C1 C2 C3 -1.1(5)
C1 C2 C3 C4 0.2(5)
C2 C3 C4 C5 0.2(5)
C3 C4 C5 C6 0.3(5)
C4 C5 C6 C1 -1.2(5)
C4 C5 C6 N1 -176.8(3)
O1 C1 C6 C5 -178.2(3)
C2 C1 C6 C5 1.6(5)
O1 C1 C6 N1 -2.2(4)
C2 C1 C6 N1 177.6(3)
C7 N1 C6 C5 -37.1(4)
C13 N1 C6 C5 82.9(3)
Zr1 N1 C6 C5 -160.7(2)
C7 N1 C6 C1 147.1(3)
C13 N1 C6 C1 -92.9(3)
Zr1 N1 C6 C1 23.5(3)
C6 N1 C7 C8 -156.8(3)
C13 N1 C7 C8 86.2(3)
Zr1 N1 C7 C8 -35.3(3)
C12 N2 C8 C9 -2.2(5)
Zr1 N2 C8 C9 174.3(2)
C12 N2 C8 C7 173.0(3)
Zr1 N2 C8 C7 -10.5(4)
N1 C7 C8 N2 31.1(4)
N1 C7 C8 C9 -153.6(3)
N2 C8 C9 C10 2.2(5)
C7 C8 C9 C10 -172.9(3)
C8 C9 C10 C11 -0.2(6)
C9 C10 C11 C12 -1.7(6)
C8 N2 C12 C11 0.2(5)
Zr1 N2 C12 C11 -176.0(3)
C10 C11 C12 N2 1.7(6)
C6 N1 C13 C14 179.3(2)
C7 N1 C13 C14 -60.4(3)
Zr1 N1 C13 C14 63.1(3)
N1 C13 C14 C15 119.9(3)
N1 C13 C14 C19 -66.9(4)
Zr1 O2 C19 C18 -135.3(3)
Zr1 O2 C19 C14 44.3(4)
C15 C14 C19 O2 -175.1(3)
C13 C14 C19 O2 11.5(4)
C15 C14 C19 C18 4.5(4)
C13 C14 C19 C18 -168.9(3)
O2 C19 C18 C17 175.1(3)
C14 C19 C18 C17 -4.5(4)
O2 C19 C18 C24 -7.9(5)
C14 C19 C18 C24 172.5(3)
C19 C18 C17 C16 0.9(5)
C24 C18 C17 C16 -176.1(3)
C18 C17 C16 C15 2.7(5)
C18 C17 C16 C20 -176.5(3)
C17 C16 C15 C14 -2.8(5)
C20 C16 C15 C14 176.4(3)
C19 C14 C15 C16 -0.7(5)
C13 C14 C15 C16 172.6(3)
C19 C18 C24 C25 -57.2(4)
C17 C18 C24 C25 119.7(3)
C19 C18 C24 C27 63.5(4)
C17 C18 C24 C27 -119.6(3)
C19 C18 C24 C26 -176.2(3)
C17 C18 C24 C26 0.7(4)
C15 C16 C20 C22 171.6(3)
C17 C16 C20 C22 -9.2(4)
C15 C16 C20 C21 52.1(4)
C17 C16 C20 C21 -128.7(3)
C15 C16 C20 C23 -67.0(4)
C17 C16 C20 C23 112.2(4)
